data_4085496
loop_
_publ_author_name
'Noor, Awal'
'Schwarz, Stefan'
'Kempe, Rhett'

_publ_section_title
;
 Low-Valent Aminopyridinato Chromium Methyl Complexes via Reductive
 Alkylation and via Oxidative Addition of Iodomethane by a Cr--Cr
 Quintuple Bond
;
_journal_issue 11
_journal_name_full Organometallics
_journal_page_first 2122
_journal_paper_doi 10.1021/om501230g
_journal_volume 34
_journal_year 2015
_chemical_formula_sum 'C33 H45 Cl2 Cr N2 O2'
_chemical_formula_weight 624.61
_chemical_name_common 'Compound 6'
_chemical_name_systematic
;
 ?
;
_space_group_IT_number 14
_symmetry_cell_setting monoclinic
_symmetry_space_group_name_Hall '-P 2ybc'
_symmetry_space_group_name_H-M 'P 1 21/c 1'
_atom_sites_solution_hydrogens geom
_atom_sites_solution_primary direct
_atom_sites_solution_secondary difmap
_audit_creation_method SHELXL-97
_cell_angle_alpha 90.00
_cell_angle_beta 90.678(5)
_cell_angle_gamma 90.00
_cell_formula_units_Z 4
_cell_length_a 13.2360(8)
_cell_length_b 11.4430(7)
_cell_length_c 21.3800(13)
_cell_measurement_reflns_used all
_cell_measurement_temperature 133(2)
_cell_volume 3238.0(3)
_computing_data_collection X-AREA-STOE
_computing_structure_refinement 'SHELXL-97 (Sheldrick, 1997)'
_computing_structure_solution SIR-97
_diffrn_ambient_temperature 133(2)
_diffrn_measured_fraction_theta_full 0.994
_diffrn_measured_fraction_theta_max 0.994
_diffrn_measurement_device_type STOE-IPDSII
_diffrn_measurement_method Omega-Scan
_diffrn_radiation_monochromator graphite
_diffrn_radiation_source 'fine-focus sealed tube'
_diffrn_radiation_type MoK\a
_diffrn_radiation_wavelength 0.71069
_diffrn_reflns_av_R_equivalents 0.1844
_diffrn_reflns_av_sigmaI/netI 0.0968
_diffrn_reflns_limit_h_max 16
_diffrn_reflns_limit_h_min -16
_diffrn_reflns_limit_k_max 13
_diffrn_reflns_limit_k_min -13
_diffrn_reflns_limit_l_max 25
_diffrn_reflns_limit_l_min -26
_diffrn_reflns_number 37358
_diffrn_reflns_theta_full 25.71
_diffrn_reflns_theta_max 25.71
_diffrn_reflns_theta_min 1.54
_exptl_absorpt_coefficient_mu 0.549
_exptl_absorpt_correction_type none
_exptl_crystal_colour dark-green
_exptl_crystal_density_diffrn 1.281
_exptl_crystal_density_method 'not measured'
_exptl_crystal_description prism
_exptl_crystal_F_000 1324
_exptl_crystal_size_max 0.71
_exptl_crystal_size_mid 0.6
_exptl_crystal_size_min 0.31
_refine_diff_density_max 0.551
_refine_diff_density_min -0.457
_refine_diff_density_rms 0.081
_refine_ls_extinction_method none
_refine_ls_goodness_of_fit_ref 1.082
_refine_ls_hydrogen_treatment mixed
_refine_ls_matrix_type full
_refine_ls_number_parameters 363
_refine_ls_number_reflns 6115
_refine_ls_number_restraints 0
_refine_ls_restrained_S_all 1.082
_refine_ls_R_factor_all 0.0834
_refine_ls_R_factor_gt 0.0611
_refine_ls_shift/su_max 0.000
_refine_ls_shift/su_mean 0.000
_refine_ls_structure_factor_coef Fsqd
_refine_ls_weighting_details 'calc w=1/[\s^2^(Fo^2^)+(0.0365P)^2^+6.4622P] where P=(Fo^2^+2Fc^2^)/3'
_refine_ls_weighting_scheme calc
_refine_ls_wR_factor_gt 0.1615
_refine_ls_wR_factor_ref 0.1685
_reflns_number_gt 4520
_reflns_number_total 6115
_reflns_threshold_expression >2sigma(I)
_cod_data_source_file om501230g_si_001.cif
_cod_data_source_block k610m
_cod_depositor_comments 'Adding full bibliography for 4085493--4085498.cif.'
_cod_original_sg_symbol_H-M P2(1)/c
_cod_database_code 4085496
_cell_measurement_2theta_min 3.07
_cell_measurement_2theta_max 52.11

loop_
_symmetry_equiv_pos_as_xyz
'x, y, z'
'-x, y+1/2, -z+1/2'
'-x, -y, -z'
'x, -y-1/2, z-1/2'

loop_
_atom_site_label
_atom_site_type_symbol
_atom_site_fract_x
_atom_site_fract_y
_atom_site_fract_z
_atom_site_U_iso_or_equiv
_atom_site_adp_type
_atom_site_occupancy
_atom_site_symmetry_multiplicity
_atom_site_calc_flag
_atom_site_refinement_flags
C1 C 0.7572(3) 0.1535(3) 0.19217(17) 0.0200(8) Uani 1 1 d .
C2 C 0.7682(3) 0.2320(3) 0.24218(18) 0.0254(9) Uani 1 1 d .
H2 H 0.7650 0.2057 0.2842 0.030 Uiso 1 1 calc R
C3 C 0.7837(3) 0.3471(4) 0.22884(19) 0.0293(9) Uani 1 1 d .
H3 H 0.7903 0.4018 0.2620 0.035 Uiso 1 1 calc R
C4 C 0.7900(3) 0.3854(3) 0.16727(19) 0.0282(9) Uani 1 1 d .
H4 H 0.8010 0.4658 0.1586 0.034 Uiso 1 1 calc R
C5 C 0.7803(3) 0.3066(3) 0.11916(18) 0.0237(8) Uani 1 1 d .
C6 C 0.7864(3) 0.3424(3) 0.05224(18) 0.0273(9) Uani 1 1 d .
C7 C 0.8837(4) 0.3566(3) 0.0264(2) 0.0342(10) Uani 1 1 d .
C8 C 0.8880(4) 0.3971(4) -0.0354(2) 0.0431(12) Uani 1 1 d .
H8 H 0.9519 0.4073 -0.0544 0.052 Uiso 1 1 calc R
C9 C 0.8020(5) 0.4222(4) -0.0687(2) 0.0487(14) Uani 1 1 d .
H9 H 0.8070 0.4498 -0.1105 0.058 Uiso 1 1 calc R
C10 C 0.7088(4) 0.4080(4) -0.0427(2) 0.0452(12) Uani 1 1 d .
H10 H 0.6501 0.4260 -0.0668 0.054 Uiso 1 1 calc R
C11 C 0.6986(4) 0.3676(4) 0.0183(2) 0.0351(10) Uani 1 1 d .
C12 C 0.9770(4) 0.3290(4) 0.0623(2) 0.0453(12) Uani 1 1 d .
H12A H 1.0359 0.3429 0.0360 0.068 Uiso 1 1 calc R
H12B H 0.9757 0.2468 0.0752 0.068 Uiso 1 1 calc R
H12C H 0.9811 0.3790 0.0994 0.068 Uiso 1 1 calc R
C13 C 0.5967(4) 0.3542(4) 0.0460(2) 0.0415(12) Uani 1 1 d .
H13A H 0.5795 0.2710 0.0483 0.062 Uiso 1 1 calc R
H13B H 0.5466 0.3948 0.0198 0.062 Uiso 1 1 calc R
H13C H 0.5969 0.3879 0.0882 0.062 Uiso 1 1 calc R
C14 C 0.7147(3) -0.0278(3) 0.24455(18) 0.0255(9) Uani 1 1 d .
C15 C 0.7773(3) -0.1204(3) 0.26460(19) 0.0292(9) Uani 1 1 d .
C16 C 0.7465(4) -0.1879(4) 0.3151(2) 0.0384(11) Uani 1 1 d .
H16 H 0.7882 -0.2504 0.3291 0.046 Uiso 1 1 calc R
C17 C 0.6571(4) -0.1661(4) 0.3449(2) 0.0436(12) Uani 1 1 d .
H17 H 0.6365 -0.2137 0.3789 0.052 Uiso 1 1 calc R
C18 C 0.5979(4) -0.0746(4) 0.3251(2) 0.0366(11) Uani 1 1 d .
H18 H 0.5372 -0.0585 0.3468 0.044 Uiso 1 1 calc R
C19 C 0.6229(3) -0.0044(3) 0.2745(2) 0.0299(9) Uani 1 1 d .
C20 C 0.5492(3) 0.0905(4) 0.25482(19) 0.0310(9) Uani 1 1 d .
H20 H 0.5771 0.1301 0.2170 0.037 Uiso 1 1 calc R
C21 C 0.4469(4) 0.0388(5) 0.2368(2) 0.0470(12) Uani 1 1 d .
H21A H 0.4008 0.1017 0.2240 0.071 Uiso 1 1 calc R
H21B H 0.4189 -0.0027 0.2727 0.071 Uiso 1 1 calc R
H21C H 0.4552 -0.0159 0.2019 0.071 Uiso 1 1 calc R
C22 C 0.5360(4) 0.1830(4) 0.3054(2) 0.0426(12) Uani 1 1 d .
H22A H 0.4882 0.2426 0.2907 0.064 Uiso 1 1 calc R
H22B H 0.6014 0.2196 0.3148 0.064 Uiso 1 1 calc R
H22C H 0.5099 0.1462 0.3433 0.064 Uiso 1 1 calc R
C23 C 0.8777(4) -0.1400(4) 0.2343(2) 0.0382(11) Uani 1 1 d .
H23 H 0.8676 -0.1275 0.1883 0.046 Uiso 1 1 calc R
C24 C 0.9224(5) -0.2621(5) 0.2427(3) 0.0627(17) Uani 1 1 d .
H24A H 0.9872 -0.2666 0.2212 0.094 Uiso 1 1 calc R
H24B H 0.8758 -0.3201 0.2249 0.094 Uiso 1 1 calc R
H24C H 0.9328 -0.2779 0.2873 0.094 Uiso 1 1 calc R
C25 C 0.9539(4) -0.0481(5) 0.2570(3) 0.0482(13) Uani 1 1 d .
H25A H 1.0190 -0.0612 0.2368 0.072 Uiso 1 1 calc R
H25B H 0.9626 -0.0545 0.3025 0.072 Uiso 1 1 calc R
H25C H 0.9289 0.0301 0.2464 0.072 Uiso 1 1 calc R
C26 C 0.6711(4) -0.2243(4) 0.1128(3) 0.0468(13) Uani 1 1 d .
H26A H 0.6012 -0.1946 0.1085 0.056 Uiso 1 1 calc R
H26B H 0.6880 -0.2324 0.1579 0.056 Uiso 1 1 calc R
C27 C 0.6824(4) -0.3382(4) 0.0800(3) 0.0542(15) Uani 1 1 d .
H27A H 0.6335 -0.3448 0.0447 0.065 Uiso 1 1 calc R
H27B H 0.6721 -0.4044 0.1090 0.065 Uiso 1 1 calc R
C28 C 0.7883(5) -0.3357(4) 0.0570(4) 0.071(2) Uani 1 1 d .
H28A H 0.8366 -0.3591 0.0903 0.085 Uiso 1 1 calc R
H28B H 0.7964 -0.3883 0.0206 0.085 Uiso 1 1 calc R
C29 C 0.8034(4) -0.2122(4) 0.0388(3) 0.0492(14) Uani 1 1 d .
H29A H 0.8754 -0.1899 0.0428 0.059 Uiso 1 1 calc R
H29B H 0.7806 -0.1986 -0.0048 0.059 Uiso 1 1 calc R
C30 C 0.8495(3) 0.0703(4) -0.03530(19) 0.0356(10) Uani 1 1 d .
H30A H 0.8935 0.0005 -0.0336 0.043 Uiso 1 1 calc R
H30B H 0.8878 0.1382 -0.0187 0.043 Uiso 1 1 calc R
C31 C 0.8147(4) 0.0928(6) -0.1000(2) 0.0577(15) Uani 1 1 d .
H31A H 0.8040 0.1774 -0.1071 0.069 Uiso 1 1 calc R
H31B H 0.8645 0.0636 -0.1305 0.069 Uiso 1 1 calc R
C32 C 0.7217(5) 0.0301(8) -0.1056(3) 0.087(3) Uani 1 1 d .
H32A H 0.7341 -0.0530 -0.1158 0.105 Uiso 1 1 calc R
H32B H 0.6779 0.0646 -0.1386 0.105 Uiso 1 1 calc R
C33 C 0.6732(4) 0.0419(6) -0.0416(2) 0.0567(16) Uani 1 1 d .
H33A H 0.6302 0.1126 -0.0397 0.068 Uiso 1 1 calc R
H33B H 0.6316 -0.0275 -0.0319 0.068 Uiso 1 1 calc R
N1 N 0.7631(2) 0.1928(3) 0.13221(14) 0.0212(7) Uani 1 1 d .
N2 N 0.7447(2) 0.0377(3) 0.19141(14) 0.0226(7) Uani 1 1 d .
O1 O 0.7422(2) -0.1464(2) 0.08220(14) 0.0354(7) Uani 1 1 d .
O2 O 0.7572(2) 0.0512(2) 0.00109(12) 0.0258(6) Uani 1 1 d .
Cl1 Cl 0.57658(7) 0.04324(9) 0.09078(5) 0.0297(2) Uani 1 1 d .
Cl2 Cl 0.92513(7) 0.01731(9) 0.09962(4) 0.0286(2) Uani 1 1 d .
Cr1 Cr 0.75029(5) 0.02929(5) 0.09705(3) 0.01963(18) Uani 1 1 d .

loop_
_atom_site_aniso_label
_atom_site_aniso_U_11
_atom_site_aniso_U_22
_atom_site_aniso_U_33
_atom_site_aniso_U_23
_atom_site_aniso_U_13
_atom_site_aniso_U_12
C1 0.0147(19) 0.0245(19) 0.0207(19) 0.0019(15) 0.0006(15) 0.0024(15)
C2 0.026(2) 0.031(2) 0.0196(19) 0.0008(16) 0.0011(16) -0.0021(17)
C3 0.031(2) 0.029(2) 0.027(2) -0.0107(17) 0.0006(18) -0.0020(18)
C4 0.034(2) 0.023(2) 0.028(2) 0.0002(16) 0.0038(18) -0.0052(17)
C5 0.019(2) 0.0239(19) 0.028(2) -0.0008(16) 0.0032(16) -0.0008(16)
C6 0.040(3) 0.0162(18) 0.026(2) -0.0021(15) 0.0038(18) -0.0020(17)
C7 0.048(3) 0.020(2) 0.035(2) -0.0034(17) 0.016(2) -0.0045(19)
C8 0.065(4) 0.029(2) 0.036(3) 0.0006(19) 0.023(2) -0.008(2)
C9 0.090(4) 0.034(3) 0.023(2) 0.0048(19) 0.009(3) -0.002(3)
C10 0.071(4) 0.034(2) 0.031(2) 0.006(2) -0.003(2) -0.002(2)
C11 0.049(3) 0.025(2) 0.031(2) 0.0005(18) 0.001(2) 0.000(2)
C12 0.041(3) 0.045(3) 0.050(3) -0.001(2) 0.015(2) -0.006(2)
C13 0.038(3) 0.038(3) 0.048(3) 0.006(2) -0.011(2) 0.008(2)
C14 0.031(2) 0.0221(19) 0.024(2) 0.0015(16) 0.0035(17) -0.0020(17)
C15 0.037(3) 0.024(2) 0.027(2) 0.0008(16) 0.0010(18) 0.0022(18)
C16 0.055(3) 0.027(2) 0.033(2) 0.0085(18) 0.001(2) 0.004(2)
C17 0.065(4) 0.035(3) 0.031(2) 0.0078(19) 0.011(2) -0.007(2)
C18 0.039(3) 0.042(3) 0.028(2) 0.0029(19) 0.010(2) -0.007(2)
C19 0.033(2) 0.026(2) 0.031(2) -0.0047(17) 0.0104(18) -0.0052(18)
C20 0.027(2) 0.037(2) 0.030(2) 0.0012(18) 0.0090(18) 0.0001(19)
C21 0.038(3) 0.055(3) 0.048(3) 0.002(2) 0.006(2) -0.002(2)
C22 0.038(3) 0.041(3) 0.049(3) -0.004(2) 0.016(2) 0.004(2)
C23 0.038(3) 0.037(2) 0.039(3) 0.011(2) 0.005(2) 0.010(2)
C24 0.071(4) 0.050(3) 0.067(4) 0.018(3) 0.014(3) 0.029(3)
C25 0.035(3) 0.059(3) 0.050(3) 0.009(2) -0.007(2) 0.005(2)
C26 0.056(3) 0.028(2) 0.057(3) -0.002(2) 0.029(3) -0.017(2)
C27 0.051(3) 0.032(3) 0.080(4) -0.007(3) 0.023(3) -0.009(2)
C28 0.077(4) 0.023(2) 0.113(5) -0.005(3) 0.055(4) -0.002(3)
C29 0.062(4) 0.027(2) 0.060(3) -0.008(2) 0.034(3) 0.000(2)
C30 0.035(3) 0.049(3) 0.023(2) 0.0043(19) 0.0122(18) -0.002(2)
C31 0.055(4) 0.093(4) 0.025(2) 0.005(3) 0.003(2) 0.007(3)
C32 0.051(4) 0.181(8) 0.030(3) -0.012(4) -0.002(3) -0.012(4)
C33 0.040(3) 0.104(5) 0.026(2) -0.008(3) -0.009(2) -0.007(3)
N1 0.0239(18) 0.0220(16) 0.0176(16) -0.0013(12) 0.0025(13) -0.0019(13)
N2 0.0260(18) 0.0218(16) 0.0203(16) 0.0006(13) 0.0056(14) 0.0009(14)
O1 0.0426(19) 0.0202(14) 0.0441(18) -0.0038(12) 0.0231(15) -0.0053(13)
O2 0.0225(15) 0.0338(15) 0.0211(13) -0.0042(11) 0.0024(11) -0.0011(12)
Cl1 0.0199(5) 0.0372(5) 0.0322(5) -0.0064(4) 0.0019(4) -0.0024(4)
Cl2 0.0207(5) 0.0379(6) 0.0272(5) 0.0022(4) 0.0039(4) 0.0038(4)
Cr1 0.0196(3) 0.0188(3) 0.0206(3) -0.0012(2) 0.0040(2) -0.0005(2)

loop_
_atom_type_symbol
_atom_type_description
_atom_type_scat_dispersion_real
_atom_type_scat_dispersion_imag
_atom_type_scat_source
C C 0.0033 0.0016 'International Tables Vol C Tables 4.2.6.8 and 6.1.1.4'
H H 0.0000 0.0000 'International Tables Vol C Tables 4.2.6.8 and 6.1.1.4'
N N 0.0061 0.0033 'International Tables Vol C Tables 4.2.6.8 and 6.1.1.4'
O O 0.0106 0.0060 'International Tables Vol C Tables 4.2.6.8 and 6.1.1.4'
Cl Cl 0.1484 0.1585 'International Tables Vol C Tables 4.2.6.8 and 6.1.1.4'
Cr Cr 0.3209 0.6236 'International Tables Vol C Tables 4.2.6.8 and 6.1.1.4'

loop_
_geom_angle_atom_site_label_1
_geom_angle_atom_site_label_2
_geom_angle_atom_site_label_3
_geom_angle
N2 C1 N1 109.0(3)
N2 C1 C2 131.0(3)
N1 C1 C2 119.9(3)
N2 C1 Cr1 54.45(19)
N1 C1 Cr1 54.54(18)
C2 C1 Cr1 173.6(3)
C3 C2 C1 118.3(4)
C2 C3 C4 120.9(4)
C5 C4 C3 119.7(4)
N1 C5 C4 119.5(4)
N1 C5 C6 118.3(3)
C4 C5 C6 122.2(3)
C11 C6 C7 122.0(4)
C11 C6 C5 120.1(4)
C7 C6 C5 117.8(4)
C8 C7 C6 117.0(5)
C8 C7 C12 121.0(4)
C6 C7 C12 122.0(4)
C9 C8 C7 121.2(5)
C8 C9 C10 120.8(4)
C9 C10 C11 121.2(5)
C10 C11 C6 117.8(5)
C10 C11 C13 120.4(5)
C6 C11 C13 121.8(4)
C19 C14 C15 120.9(4)
C19 C14 N2 121.0(4)
C15 C14 N2 118.1(4)
C16 C15 C14 118.5(4)
C16 C15 C23 121.4(4)
C14 C15 C23 120.1(4)
C17 C16 C15 121.4(4)
C18 C17 C16 119.1(4)
C17 C18 C19 122.7(4)
C18 C19 C14 117.4(4)
C18 C19 C20 118.1(4)
C14 C19 C20 124.5(4)
C19 C20 C21 111.0(4)
C19 C20 C22 112.3(4)
C21 C20 C22 109.9(4)
C15 C23 C24 115.4(4)
C15 C23 C25 110.1(4)
C24 C23 C25 109.8(4)
O1 C26 C27 104.8(4)
C26 C27 C28 103.8(4)
C29 C28 C27 103.6(4)
O1 C29 C28 104.5(4)
O2 C30 C31 105.7(4)
C32 C31 C30 104.5(5)
C31 C32 C33 104.6(5)
O2 C33 C32 104.2(4)
C5 N1 C1 121.6(3)
C5 N1 Cr1 145.9(3)
C1 N1 Cr1 92.2(2)
C1 N2 C14 123.3(3)
C1 N2 Cr1 93.0(2)
C14 N2 Cr1 141.9(3)
C29 O1 C26 109.7(3)
C29 O1 Cr1 125.7(3)
C26 O1 Cr1 124.5(3)
C33 O2 C30 108.5(3)
C33 O2 Cr1 125.3(3)
C30 O2 Cr1 126.1(2)
N2 Cr1 N1 65.75(12)
N2 Cr1 O1 101.53(12)
N1 Cr1 O1 167.02(13)
N2 Cr1 O2 170.30(12)
N1 Cr1 O2 104.57(11)
O1 Cr1 O2 88.16(11)
N2 Cr1 Cl1 90.37(10)
N1 Cr1 Cl1 92.09(10)
O1 Cr1 Cl1 90.49(9)
O2 Cr1 Cl1 89.42(8)
N2 Cr1 Cl2 91.58(10)
N1 Cr1 Cl2 88.10(10)
O1 Cr1 Cl2 89.78(9)
O2 Cr1 Cl2 88.55(8)
Cl1 Cr1 Cl2 177.94(5)
N2 Cr1 C1 32.50(12)
N1 Cr1 C1 33.25(12)
O1 Cr1 C1 133.94(12)
O2 Cr1 C1 137.83(11)
Cl1 Cr1 C1 92.00(9)
Cl2 Cr1 C1 89.29(9)

loop_
_geom_bond_atom_site_label_1
_geom_bond_atom_site_label_2
_geom_bond_distance
C1 N2 1.335(5)
C1 N1 1.362(5)
C1 C2 1.403(5)
C1 Cr1 2.482(4)
C2 C3 1.363(6)
C3 C4 1.391(6)
C4 C5 1.372(5)
C5 N1 1.352(5)
C5 C6 1.491(5)
C6 C11 1.393(6)
C6 C7 1.416(6)
C7 C8 1.401(6)
C7 C12 1.480(7)
C8 C9 1.367(8)
C9 C10 1.369(8)
C10 C11 1.393(6)
C11 C13 1.487(7)
C14 C19 1.406(6)
C14 C15 1.409(6)
C14 N2 1.421(5)
C15 C16 1.392(6)
C15 C23 1.502(6)
C16 C17 1.375(7)
C17 C18 1.372(7)
C18 C19 1.391(6)
C19 C20 1.516(6)
C20 C21 1.523(6)
C20 C22 1.525(6)
C23 C24 1.527(6)
C23 C25 1.532(7)
C26 O1 1.457(5)
C26 C27 1.489(7)
C27 C28 1.491(8)
C28 C29 1.480(7)
C29 O1 1.449(5)
C30 O2 1.472(5)
C30 C31 1.476(6)
C31 C32 1.428(9)
C32 C33 1.525(8)
C33 O2 1.433(5)
N1 Cr1 2.023(3)
N2 Cr1 2.022(3)
O1 Cr1 2.037(3)
O2 Cr1 2.070(3)
Cl1 Cr1 2.3071(12)
Cl2 Cr1 2.3183(12)
